data_4350756
loop_
_publ_author_name
'Adhikary, Anubendu'
'Schwartz, Jason R.'
'Meadows, Lonnie M.'
'Krause, Jeanette A.'
'Guan, Hairong'

_publ_section_title
;
 Interaction of alkynes with palladium POCOP-pincer hydride complexes and
 its unexpected relation to palladium-catalyzed hydrogenation of alkynes
;
_journal_issue 1
_journal_name_full 'Inorg. Chem. Front.'
_journal_page_first 71
_journal_paper_doi 10.1039/C3QI00073G
_journal_volume 1
_journal_year 2014
_chemical_formula_moiety 'C26 H38 O2 P2 Pd'
_chemical_formula_sum 'C26 H38 O2 P2 Pd'
_chemical_formula_weight 550.90
_space_group_IT_number 11
_space_group_name_Hall '-P 2yb'
_space_group_name_H-M_alt 'P 1 21/m 1'
_symmetry_cell_setting monoclinic
_symmetry_space_group_name_Hall '-P 2yb'
_symmetry_space_group_name_H-M 'P 1 21/m 1'
_atom_sites_solution_hydrogens geom
_atom_sites_solution_primary direct
_atom_sites_solution_secondary difmap
_audit_creation_method SHELXL-97
_cell_angle_alpha 90.00
_cell_angle_beta 101.659(2)
_cell_angle_gamma 90.00
_cell_formula_units_Z 2
_cell_length_a 7.8023(2)
_cell_length_b 14.4839(4)
_cell_length_c 12.0669(3)
_cell_measurement_reflns_used 7155
_cell_measurement_temperature 150(2)
_cell_measurement_theta_max 66.87
_cell_measurement_theta_min 3.05
_cell_volume 1335.52(6)
_computing_cell_refinement 'Bruker SAINT v7.66A'
_computing_data_collection 'Bruker SMART v5.634'
_computing_data_reduction 'Bruker SAINT v7.66A'
_computing_molecular_graphics 'Bruker SHELXTL v6.14'
_computing_publication_material 'Bruker SHELXTL v6.14'
_computing_structure_refinement 'Bruker SHELXTL v6.14'
_computing_structure_solution 'Bruker SHELXTL v6.14'
_diffrn_ambient_temperature 150(2)
_diffrn_measured_fraction_theta_full 0.978
_diffrn_measured_fraction_theta_max 0.978
_diffrn_measurement_device_type 'Bruker SMART6000 CCD'
_diffrn_measurement_method '\w scans'
_diffrn_radiation_monochromator graphite
_diffrn_radiation_source 'fine-focus sealed tube'
_diffrn_radiation_type CuK\a
_diffrn_radiation_wavelength 1.54178
_diffrn_reflns_av_R_equivalents 0.0300
_diffrn_reflns_av_sigmaI/netI 0.0228
_diffrn_reflns_limit_h_max 9
_diffrn_reflns_limit_h_min -9
_diffrn_reflns_limit_k_max 17
_diffrn_reflns_limit_k_min -16
_diffrn_reflns_limit_l_max 13
_diffrn_reflns_limit_l_min -12
_diffrn_reflns_number 10793
_diffrn_reflns_theta_full 67.28
_diffrn_reflns_theta_max 67.28
_diffrn_reflns_theta_min 3.74
_exptl_absorpt_coefficient_mu 6.878
_exptl_absorpt_correction_T_max 0.3707
_exptl_absorpt_correction_T_min 0.3261
_exptl_absorpt_correction_type multi-scan
_exptl_absorpt_process_details 'SADABS v2008/1 (Sheldrick)'
_exptl_crystal_colour colorless
_exptl_crystal_density_diffrn 1.370
_exptl_crystal_density_method 'not measured'
_exptl_crystal_description block
_exptl_crystal_F_000 572
_exptl_crystal_size_max 0.21
_exptl_crystal_size_mid 0.19
_exptl_crystal_size_min 0.18
_refine_diff_density_max 0.642
_refine_diff_density_min -0.339
_refine_diff_density_rms 0.068
_refine_ls_extinction_method none
_refine_ls_goodness_of_fit_ref 1.055
_refine_ls_hydrogen_treatment constr
_refine_ls_matrix_type full
_refine_ls_number_parameters 161
_refine_ls_number_reflns 2453
_refine_ls_number_restraints 0
_refine_ls_restrained_S_all 1.055
_refine_ls_R_factor_all 0.0318
_refine_ls_R_factor_gt 0.0273
_refine_ls_shift/su_max 0.001
_refine_ls_shift/su_mean 0.000
_refine_ls_structure_factor_coef Fsqd
_refine_ls_weighting_details 'calc w=1/[\s^2^(Fo^2^)+(0.0480P)^2^+0.3075P] where P=(Fo^2^+2Fc^2^)/3'
_refine_ls_weighting_scheme calc
_refine_ls_wR_factor_gt 0.0693
_refine_ls_wR_factor_ref 0.0720
_reflns_number_gt 2219
_reflns_number_total 2453
_reflns_threshold_expression >2\s(I)
_cod_data_source_file c3qi00073g.txt
_cod_data_source_block 4B
_cod_depositor_comments
;
The following automatic conversions were performed:

data item '_symmetry_cell_setting' value 'Monoclinic' was changed to
'monoclinic' in accordance with the
/home/saulius/struct/COD-crude-data/automatic-downloads/DataCite-retrospective/RSC/depositions/lib/dictionaries/cif_core.dic
dictionary named 'cif_core.dic' version 2.4.2 last updated on
2011-04-26.

Automatic conversion script
Id: cif_fix_values 6909 2019-04-08 15:41:33Z antanas 
;
_cod_original_sg_symbol_H-M P2(1)/m
_cod_database_code 4350756

loop_
_symmetry_equiv_pos_as_xyz
'x, y, z'
'-x, y+1/2, -z'
'-x, -y, -z'
'x, -y-1/2, z'

loop_
_atom_site_label
_atom_site_type_symbol
_atom_site_fract_x
_atom_site_fract_y
_atom_site_fract_z
_atom_site_U_iso_or_equiv
_atom_site_adp_type
_atom_site_occupancy
_atom_site_symmetry_multiplicity
_atom_site_calc_flag
_atom_site_refinement_flags
Pd Pd 0.24755(3) 0.2500 0.758012(18) 0.02528(11) Uani 1 2 d S
P1 P 0.28122(8) 0.09681(5) 0.73679(5) 0.02888(16) Uani 1 1 d .
O1 O 0.3707(3) 0.08481(13) 0.62374(15) 0.0416(5) Uani 1 1 d .
C1 C 0.3700(4) 0.2500 0.6246(3) 0.0330(8) Uani 1 2 d S
C2 C 0.4178(3) 0.1680(2) 0.5794(2) 0.0386(7) Uani 1 1 d .
C3 C 0.5090(4) 0.1661(2) 0.4911(2) 0.0498(8) Uani 1 1 d .
H3 H 0.5404 0.1094 0.4609 0.060 Uiso 1 1 calc R
C4 C 0.5518(5) 0.2500 0.4493(3) 0.0547(13) Uani 1 2 d S
H4 H 0.6135 0.2500 0.3890 0.066 Uiso 1 2 calc SR
C7 C 0.4434(3) 0.04006(17) 0.8462(2) 0.0321(5) Uani 1 1 d .
H7 H 0.3898 0.0323 0.9143 0.039 Uiso 1 1 calc R
C8 C 0.6025(3) 0.1035(2) 0.8799(2) 0.0411(6) Uani 1 1 d .
H8A H 0.6903 0.0732 0.9381 0.062 Uiso 1 1 calc R
H8B H 0.5661 0.1616 0.9099 0.062 Uiso 1 1 calc R
H8C H 0.6528 0.1163 0.8134 0.062 Uiso 1 1 calc R
C9 C 0.4966(4) -0.05535(19) 0.8124(2) 0.0433(7) Uani 1 1 d .
H9A H 0.5801 -0.0827 0.8754 0.065 Uiso 1 1 calc R
H9B H 0.5513 -0.0500 0.7463 0.065 Uiso 1 1 calc R
H9C H 0.3927 -0.0948 0.7935 0.065 Uiso 1 1 calc R
C10 C 0.0918(3) 0.02041(19) 0.7029(2) 0.0419(7) Uani 1 1 d .
H10 H 0.1282 -0.0380 0.6699 0.050 Uiso 1 1 calc R
C11 C -0.0498(4) 0.0679(2) 0.6137(3) 0.0625(10) Uani 1 1 d .
H11A H -0.1466 0.0248 0.5882 0.094 Uiso 1 1 calc R
H11B H 0.0005 0.0865 0.5490 0.094 Uiso 1 1 calc R
H11C H -0.0935 0.1225 0.6470 0.094 Uiso 1 1 calc R
C12 C 0.0248(4) -0.0033(2) 0.8099(3) 0.0495(7) Uani 1 1 d .
H12A H -0.0868 -0.0363 0.7892 0.074 Uiso 1 1 calc R
H12B H 0.0077 0.0537 0.8501 0.074 Uiso 1 1 calc R
H12C H 0.1105 -0.0425 0.8590 0.074 Uiso 1 1 calc R
C27 C 0.1237(4) 0.2500 0.8940(3) 0.0267(7) Uani 1 2 d S
H27 H -0.0006 0.2500 0.8752 0.032 Uiso 1 2 calc SR
C28 C 0.1931(4) 0.2500 1.0041(3) 0.0262(7) Uani 1 2 d S
H28 H 0.3173 0.2500 1.0236 0.031 Uiso 1 2 calc SR
C29 C 0.1012(4) 0.2500 1.1001(3) 0.0262(7) Uani 1 2 d S
C30 C 0.1971(4) 0.2500 1.2116(3) 0.0283(7) Uani 1 2 d S
H30 H 0.3213 0.2500 1.2246 0.034 Uiso 1 2 calc SR
C31 C 0.1150(5) 0.2500 1.3033(3) 0.0349(8) Uani 1 2 d S
H31 H 0.1829 0.2500 1.3781 0.042 Uiso 1 2 calc SR
C32 C -0.0654(5) 0.2500 1.2857(3) 0.0398(9) Uani 1 2 d S
H32 H -0.1221 0.2500 1.3484 0.048 Uiso 1 2 calc SR
C33 C -0.1631(5) 0.2500 1.1766(3) 0.0381(9) Uani 1 2 d S
H33 H -0.2872 0.2500 1.1644 0.046 Uiso 1 2 calc SR
C34 C -0.0814(4) 0.2500 1.0849(3) 0.0300(7) Uani 1 2 d S
H34 H -0.1505 0.2500 1.0105 0.036 Uiso 1 2 calc SR

loop_
_atom_site_aniso_label
_atom_site_aniso_U_11
_atom_site_aniso_U_22
_atom_site_aniso_U_33
_atom_site_aniso_U_23
_atom_site_aniso_U_13
_atom_site_aniso_U_12
Pd 0.02807(15) 0.02963(16) 0.01810(15) 0.000 0.00461(9) 0.000
P1 0.0320(3) 0.0314(3) 0.0218(3) -0.0050(2) 0.0019(2) 0.0050(2)
O1 0.0515(11) 0.0499(12) 0.0236(9) -0.0056(8) 0.0080(8) 0.0168(9)
C1 0.0268(17) 0.056(2) 0.0160(16) 0.000 0.0037(12) 0.000
C2 0.0316(14) 0.063(2) 0.0188(12) -0.0022(11) 0.0001(10) 0.0081(12)
C3 0.0346(14) 0.091(3) 0.0231(14) -0.0060(13) 0.0041(11) 0.0161(15)
C4 0.027(2) 0.114(4) 0.023(2) 0.000 0.0065(15) 0.000
C7 0.0332(13) 0.0376(14) 0.0249(12) -0.0002(10) 0.0042(9) 0.0044(11)
C8 0.0337(14) 0.0458(16) 0.0390(15) 0.0003(12) -0.0038(11) 0.0030(12)
C9 0.0413(15) 0.0392(15) 0.0460(16) -0.0042(12) 0.0006(12) 0.0101(12)
C10 0.0338(14) 0.0354(15) 0.0521(17) -0.0156(12) -0.0018(12) 0.0010(12)
C11 0.0483(19) 0.059(2) 0.066(2) -0.0185(16) -0.0212(16) 0.0100(15)
C12 0.0334(15) 0.0435(17) 0.072(2) -0.0084(14) 0.0114(13) -0.0052(12)
C27 0.0280(17) 0.0240(17) 0.0290(18) 0.000 0.0081(13) 0.000
C28 0.0258(16) 0.0291(17) 0.0247(17) 0.000 0.0075(12) 0.000
C29 0.0278(17) 0.0250(17) 0.0260(17) 0.000 0.0059(13) 0.000
C30 0.0266(16) 0.0332(18) 0.0256(17) 0.000 0.0062(13) 0.000
C31 0.041(2) 0.041(2) 0.0246(18) 0.000 0.0090(14) 0.000
C32 0.041(2) 0.050(2) 0.035(2) 0.000 0.0222(16) 0.000
C33 0.0284(18) 0.043(2) 0.045(2) 0.000 0.0126(16) 0.000
C34 0.0278(17) 0.0328(19) 0.0288(18) 0.000 0.0045(13) 0.000

loop_
_atom_type_symbol
_atom_type_description
_atom_type_scat_dispersion_real
_atom_type_scat_dispersion_imag
_atom_type_scat_source
C C 0.0181 0.0091 'International Tables Vol C Tables 4.2.6.8 and 6.1.1.4'
H H 0.0000 0.0000 'International Tables Vol C Tables 4.2.6.8 and 6.1.1.4'
O O 0.0492 0.0322 'International Tables Vol C Tables 4.2.6.8 and 6.1.1.4'
P P 0.2955 0.4335 'International Tables Vol C Tables 4.2.6.8 and 6.1.1.4'
Pd Pd 0.1215 3.9337 'International Tables Vol C Tables 4.2.6.8 and 6.1.1.4'

loop_
_geom_angle_atom_site_label_1
_geom_angle_atom_site_label_2
_geom_angle_atom_site_label_3
_geom_angle
_geom_angle_site_symmetry_1
_geom_angle_site_symmetry_3
C1 Pd C27 179.84(12) . .
C1 Pd P1 79.964(18) . 4_565
C27 Pd P1 100.030(18) . 4_565
C1 Pd P1 79.964(18) . .
C27 Pd P1 100.030(18) . .
P1 Pd P1 159.45(3) 4_565 .
O1 P1 C10 101.99(12) . .
O1 P1 C7 101.65(10) . .
C10 P1 C7 107.45(13) . .
O1 P1 Pd 105.90(7) . .
C10 P1 Pd 120.96(9) . .
C7 P1 Pd 116.08(8) . .
C2 O1 P1 114.24(16) . .
C2 C1 C2 117.6(3) . 4_565
C2 C1 Pd 121.18(16) . .
C2 C1 Pd 121.18(16) 4_565 .
C1 C2 C3 122.4(3) . .
C1 C2 O1 118.3(2) . .
C3 C2 O1 119.3(3) . .
C4 C3 C2 117.3(3) . .
C4 C3 H3 121.3 . .
C2 C3 H3 121.3 . .
C3 C4 C3 123.1(4) 4_565 .
C3 C4 H4 118.5 4_565 .
C3 C4 H4 118.5 . .
C9 C7 C8 111.4(2) . .
C9 C7 P1 113.60(18) . .
C8 C7 P1 109.10(18) . .
C9 C7 H7 107.5 . .
C8 C7 H7 107.5 . .
P1 C7 H7 107.5 . .
C7 C8 H8A 109.5 . .
C7 C8 H8B 109.5 . .
H8A C8 H8B 109.5 . .
C7 C8 H8C 109.5 . .
H8A C8 H8C 109.5 . .
H8B C8 H8C 109.5 . .
C7 C9 H9A 109.5 . .
C7 C9 H9B 109.5 . .
H9A C9 H9B 109.5 . .
C7 C9 H9C 109.5 . .
H9A C9 H9C 109.5 . .
H9B C9 H9C 109.5 . .
C12 C10 C11 111.8(3) . .
C12 C10 P1 110.30(18) . .
C11 C10 P1 108.7(2) . .
C12 C10 H10 108.7 . .
C11 C10 H10 108.7 . .
P1 C10 H10 108.7 . .
C10 C11 H11A 109.5 . .
C10 C11 H11B 109.5 . .
H11A C11 H11B 109.5 . .
C10 C11 H11C 109.5 . .
H11A C11 H11C 109.5 . .
H11B C11 H11C 109.5 . .
C10 C12 H12A 109.5 . .
C10 C12 H12B 109.5 . .
H12A C12 H12B 109.5 . .
C10 C12 H12C 109.5 . .
H12A C12 H12C 109.5 . .
H12B C12 H12C 109.5 . .
C28 C27 Pd 129.2(3) . .
C28 C27 H27 115.4 . .
Pd C27 H27 115.4 . .
C27 C28 C29 128.2(3) . .
C27 C28 H28 115.9 . .
C29 C28 H28 115.9 . .
C34 C29 C30 117.2(3) . .
C34 C29 C28 122.6(3) . .
C30 C29 C28 120.2(3) . .
C31 C30 C29 121.6(3) . .
C31 C30 H30 119.2 . .
C29 C30 H30 119.2 . .
C32 C31 C30 119.9(3) . .
C32 C31 H31 120.0 . .
C30 C31 H31 120.0 . .
C31 C32 C33 119.7(3) . .
C31 C32 H32 120.2 . .
C33 C32 H32 120.2 . .
C32 C33 C34 120.5(3) . .
C32 C33 H33 119.8 . .
C34 C33 H33 119.8 . .
C33 C34 C29 121.1(3) . .
C33 C34 H34 119.4 . .
C29 C34 H34 119.4 . .

loop_
_geom_bond_atom_site_label_1
_geom_bond_atom_site_label_2
_geom_bond_distance
_geom_bond_site_symmetry_2
Pd C1 2.031(3) .
Pd C27 2.066(3) .
Pd P1 2.2549(6) 4_565
Pd P1 2.2549(6) .
P1 O1 1.6622(18) .
P1 C10 1.825(3) .
P1 C7 1.829(2) .
O1 C2 1.397(3) .
C1 C2 1.389(3) .
C1 C2 1.389(3) 4_565
C2 C3 1.396(4) .
C3 C4 1.382(4) .
C3 H3 0.9500 .
C4 C3 1.382(4) 4_565
C4 H4 0.9500 .
C7 C9 1.523(4) .
C7 C8 1.532(4) .
C7 H7 1.0000 .
C8 H8A 0.9800 .
C8 H8B 0.9800 .
C8 H8C 0.9800 .
C9 H9A 0.9800 .
C9 H9B 0.9800 .
C9 H9C 0.9800 .
C10 C12 1.527(4) .
C10 C11 1.540(4) .
C10 H10 1.0000 .
C11 H11A 0.9800 .
C11 H11B 0.9800 .
C11 H11C 0.9800 .
C12 H12A 0.9800 .
C12 H12B 0.9800 .
C12 H12C 0.9800 .
C27 C28 1.329(5) .
C27 H27 0.9500 .
C28 C29 1.480(4) .
C28 H28 0.9500 .
C29 C34 1.400(5) .
C29 C30 1.401(5) .
C30 C31 1.386(5) .
C30 H30 0.9500 .
C31 C32 1.380(5) .
C31 H31 0.9500 .
C32 C33 1.382(5) .
C32 H32 0.9500 .
C33 C34 1.383(5) .
C33 H33 0.9500 .
C34 H34 0.9500 .

loop_
_geom_torsion_atom_site_label_1
_geom_torsion_atom_site_label_2
_geom_torsion_atom_site_label_3
_geom_torsion_atom_site_label_4
_geom_torsion
_geom_torsion_site_symmetry_1
_geom_torsion_site_symmetry_4
C1 Pd P1 O1 -3.35(11) . .
C27 Pd P1 O1 176.81(11) . .
P1 Pd P1 O1 -15.89(13) 4_565 .
C1 Pd P1 C10 -118.36(15) . .
C27 Pd P1 C10 61.80(15) . .
P1 Pd P1 C10 -130.90(13) 4_565 .
C1 Pd P1 C7 108.56(13) . .
C27 Pd P1 C7 -71.28(14) . .
P1 Pd P1 C7 96.02(12) 4_565 .
C10 P1 O1 C2 133.63(18) . .
C7 P1 O1 C2 -115.47(18) . .
Pd P1 O1 C2 6.23(18) . .
C27 Pd C1 C2 88.2(4) . .
P1 Pd C1 C2 175.9(3) 4_565 .
P1 Pd C1 C2 0.4(2) . .
C27 Pd C1 C2 -88.2(5) . 4_565
P1 Pd C1 C2 -0.4(2) 4_565 4_565
P1 Pd C1 C2 -175.9(3) . 4_565
C2 C1 C2 C3 -0.6(5) 4_565 .
Pd C1 C2 C3 -177.1(2) . .
C2 C1 C2 O1 -179.93(17) 4_565 .
Pd C1 C2 O1 3.6(4) . .
P1 O1 C2 C1 -6.7(3) . .
P1 O1 C2 C3 173.99(19) . .
C1 C2 C3 C4 0.2(4) . .
O1 C2 C3 C4 179.5(3) . .
C2 C3 C4 C3 0.2(6) . 4_565
O1 P1 C7 C9 -49.8(2) . .
C10 P1 C7 C9 56.8(2) . .
Pd P1 C7 C9 -164.20(16) . .
O1 P1 C7 C8 75.12(19) . .
C10 P1 C7 C8 -178.20(18) . .
Pd P1 C7 C8 -39.2(2) . .
O1 P1 C10 C12 161.64(19) . .
C7 P1 C10 C12 55.2(2) . .
Pd P1 C10 C12 -81.4(2) . .
O1 P1 C10 C11 -75.5(2) . .
C7 P1 C10 C11 178.1(2) . .
Pd P1 C10 C11 41.5(2) . .
C1 Pd C27 C28 0.0(3) . .
P1 Pd C27 C28 -87.75(2) 4_565 .
P1 Pd C27 C28 87.75(2) . .
Pd C27 C28 C29 180.000(2) . .
C27 C28 C29 C34 0.000(2) . .
C27 C28 C29 C30 180.000(2) . .
C34 C29 C30 C31 0.000(2) . .
C28 C29 C30 C31 180.000(2) . .
C29 C30 C31 C32 0.000(3) . .
C30 C31 C32 C33 0.000(3) . .
C31 C32 C33 C34 0.000(3) . .
C32 C33 C34 C29 0.000(3) . .
C30 C29 C34 C33 0.000(2) . .
C28 C29 C34 C33 180.000(2) . .
